data_2240651
loop_
_publ_author_name
'P\'erez, Wanda I.'
'Rheingold, Arnold L.'
'Mel\'endez, Enrique'

_publ_section_title
;
 Crystal structure of bis[4-(1<i>H</i>-pyrrol-1-yl)phenyl]
 ferrocene-1,1'-dicarboxylate: a potential chemotherapeutic drug
;
_journal_coeditor_code BG2552
_journal_issue 5
_journal_name_full 'Acta Crystallographica Section E'
_journal_page_first 536
_journal_page_last 539
_journal_paper_doi 10.1107/S2056989015007446
_journal_volume 71
_journal_year 2015
_chemical_formula_iupac '[Fe (C16 H12 N1 O2)2]'
_chemical_formula_moiety 'C32 H24 Fe N2 O4'
_chemical_formula_sum 'C32 H24 Fe N2 O4'
_chemical_formula_weight 556.38
_chemical_name_systematic
;
Bis[4-(1<i>H</i>-pyrrol-1-yl)phenyl]
ferrocene-1,1'-dicarboxylate
;
_space_group_crystal_system orthorhombic
_space_group_IT_number 61
_space_group_name_Hall '-P 2ac 2ab'
_space_group_name_H-M_alt 'P b c a'
_symmetry_space_group_name_Hall '-P 2ac 2ab'
_symmetry_space_group_name_H-M 'P b c a'
_atom_sites_solution_hydrogens geom
_audit_creation_method SHELXL-2013
_cell_angle_alpha 90
_cell_angle_beta 90
_cell_angle_gamma 90
_cell_formula_units_Z 4
_cell_length_a 10.6386(15)
_cell_length_b 7.3948(10)
_cell_length_c 30.554(4)
_cell_measurement_reflns_used 2807
_cell_measurement_temperature 100(2)
_cell_measurement_theta_max 28.07
_cell_measurement_theta_min 2.67
_cell_volume 2403.7(6)
_computing_cell_refinement
;
SAINT (Bruker, 2010)
;
_computing_data_collection
;
APEX2 (Bruker, 2010)
;
_computing_data_reduction
;
SAINT (Bruker, 2010)
;
_computing_molecular_graphics
;
SHELXTL (Sheldrick, 2008)
;
_computing_publication_material
;
SHELXTL (Sheldrick, 2008)
;
_computing_structure_refinement
;
SHELXL2013 (Sheldrick, 2015)
;
_computing_structure_solution
;
SHELXS97 (Sheldrick, 2008)
;
_diffrn_ambient_temperature 100(2)
_diffrn_measured_fraction_theta_full 0.998
_diffrn_measured_fraction_theta_max 0.996
_diffrn_measurement_device_type 'Bruker APEXII CCD'
_diffrn_measurement_method '\f and \w scans'
_diffrn_radiation_type MoK\a
_diffrn_radiation_wavelength 0.71073
_diffrn_reflns_av_R_equivalents 0.0769
_diffrn_reflns_limit_h_max 14
_diffrn_reflns_limit_h_min -13
_diffrn_reflns_limit_k_max 9
_diffrn_reflns_limit_k_min -9
_diffrn_reflns_limit_l_max 40
_diffrn_reflns_limit_l_min -37
_diffrn_reflns_number 12444
_diffrn_reflns_theta_full 25.000
_diffrn_reflns_theta_max 28.395
_diffrn_reflns_theta_min 2.666
_exptl_absorpt_coefficient_mu 0.673
_exptl_absorpt_correction_T_max 0.877
_exptl_absorpt_correction_T_min 0.833
_exptl_absorpt_correction_type multi-scan
_exptl_absorpt_process_details
;
(SADABS; Bruker, 2010)
;
_exptl_crystal_colour orange
_exptl_crystal_density_diffrn 1.537
_exptl_crystal_description block
_exptl_crystal_F_000 1152
_exptl_crystal_size_max 0.280
_exptl_crystal_size_mid 0.260
_exptl_crystal_size_min 0.230
_refine_diff_density_max 0.339
_refine_diff_density_min -0.622
_refine_ls_extinction_method none
_refine_ls_goodness_of_fit_ref 1.015
_refine_ls_hydrogen_treatment constr
_refine_ls_matrix_type full
_refine_ls_number_parameters 178
_refine_ls_number_reflns 2999
_refine_ls_number_restraints 0
_refine_ls_restrained_S_all 1.015
_refine_ls_R_factor_all 0.0651
_refine_ls_R_factor_gt 0.0441
_refine_ls_shift/su_max 0.000
_refine_ls_shift/su_mean 0.000
_refine_ls_structure_factor_coef Fsqd
_refine_ls_weighting_details 'w=1/[\s^2^(Fo^2^)+(0.0470P)^2^+0.9280P] where P=(Fo^2^+2Fc^2^)/3'
_refine_ls_weighting_scheme calc
_refine_ls_wR_factor_gt 0.1049
_refine_ls_wR_factor_ref 0.1166
_reflns_number_gt 2247
_reflns_number_total 2999
_reflns_threshold_expression I>2\s(I)
_cod_data_source_file bg2552sup1.cf
_cod_data_source_block I
_cod_database_code 2240651
_shelx_space_group_comment
;
The symmetry employed for this shelxl refinement is uniquely defined
by the following loop, which should always be used as a source of
symmetry information in preference to the above space-group names.
They are only intended as comments.
;
_shelx_estimated_absorpt_t_min 0.834
_shelx_estimated_absorpt_t_max 0.861
_shelxl_version_number 2.013

loop_
_space_group_symop_operation_xyz
'x, y, z'
'-x+1/2, -y, z+1/2'
'-x, y+1/2, -z+1/2'
'x+1/2, -y+1/2, -z'
'-x, -y, -z'
'x-1/2, y, -z-1/2'
'x, -y-1/2, z-1/2'
'-x-1/2, y-1/2, z'

loop_
_atom_site_type_symbol
_atom_site_label
_atom_site_fract_x
_atom_site_fract_y
_atom_site_fract_z
_atom_site_U_iso_or_equiv
_atom_site_adp_type
_atom_site_calc_flag
_atom_site_occupancy
Fe Fe1 0.5000 0.5000 0.5000 0.01323(14) Uani d 1
O O1 0.23108(15) 0.4748(2) 0.41347(5) 0.0213(4) Uani d 1
O O2 0.41465(13) 0.3430(2) 0.39352(4) 0.0173(3) Uani d 1
N N1 0.37269(16) 0.3889(2) 0.21120(5) 0.0133(4) Uani d 1
C C1 0.3680(2) 0.3523(3) 0.46783(7) 0.0149(4) Uani d 1
C C2 0.3145(2) 0.4294(3) 0.50667(6) 0.0169(4) Uani d 1
H H2A 0.2415 0.5142 0.5081 0.020 Uiso calc 1
C C3 0.3857(2) 0.3643(3) 0.54286(7) 0.0216(5) Uani d 1
H H3A 0.3716 0.3970 0.5742 0.026 Uiso calc 1
C C4 0.4812(2) 0.2469(3) 0.52692(7) 0.0191(5) Uani d 1
H H4A 0.5454 0.1827 0.5451 0.023 Uiso calc 1
C C5 0.4712(2) 0.2403(3) 0.48035(7) 0.0166(4) Uani d 1
H H5A 0.5262 0.1693 0.4601 0.020 Uiso calc 1
C C6 0.3264(2) 0.3975(3) 0.42318(6) 0.0144(4) Uani d 1
C C7 0.3923(2) 0.3684(3) 0.34853(6) 0.0145(4) Uani d 1
C C8 0.48316(19) 0.4601(3) 0.32540(7) 0.0155(4) Uani d 1
H H8A 0.5502 0.5182 0.3404 0.019 Uiso calc 1
C C9 0.47630(19) 0.4673(3) 0.27993(7) 0.0151(4) Uani d 1
H H9A 0.5398 0.5288 0.2639 0.018 Uiso calc 1
C C10 0.37736(19) 0.3853(2) 0.25769(6) 0.0121(4) Uani d 1
C C11 0.28353(19) 0.2994(3) 0.28206(7) 0.0149(4) Uani d 1
H H11A 0.2137 0.2469 0.2674 0.018 Uiso calc 1
C C12 0.29095(19) 0.2899(3) 0.32731(6) 0.0154(4) Uani d 1
H H12A 0.2272 0.2302 0.3436 0.018 Uiso calc 1
C C13 0.2795(2) 0.3154(3) 0.18518(7) 0.0174(4) Uani d 1
H H13A 0.2077 0.2518 0.1954 0.021 Uiso calc 1
C C14 0.3076(2) 0.3494(3) 0.14240(7) 0.0195(5) Uani d 1
H H14A 0.2587 0.3153 0.1177 0.023 Uiso calc 1
C C15 0.4232(2) 0.4449(3) 0.14143(7) 0.0213(5) Uani d 1
H H15A 0.4661 0.4862 0.1161 0.026 Uiso calc 1
C C16 0.4613(2) 0.4663(3) 0.18374(7) 0.0184(4) Uani d 1
H H16A 0.5364 0.5248 0.1929 0.022 Uiso calc 1

loop_
_atom_site_aniso_label
_atom_site_aniso_U_11
_atom_site_aniso_U_22
_atom_site_aniso_U_33
_atom_site_aniso_U_12
_atom_site_aniso_U_13
_atom_site_aniso_U_23
Fe1 0.0159(2) 0.0111(2) 0.0127(2) -0.00228(16) -0.00142(16) 0.00108(15)
O1 0.0196(9) 0.0274(8) 0.0169(8) 0.0076(7) -0.0004(6) -0.0006(6)
O2 0.0162(8) 0.0220(8) 0.0137(7) 0.0029(6) -0.0003(6) -0.0013(6)
N1 0.0123(8) 0.0123(8) 0.0154(8) -0.0003(7) 0.0015(7) -0.0003(6)
C1 0.0164(10) 0.0125(9) 0.0160(10) -0.0039(8) 0.0003(8) -0.0003(7)
C2 0.0161(10) 0.0168(10) 0.0179(10) -0.0040(9) 0.0031(8) 0.0006(8)
C3 0.0292(12) 0.0190(11) 0.0165(11) -0.0081(10) 0.0015(9) 0.0016(8)
C4 0.0232(12) 0.0139(10) 0.0201(11) -0.0055(9) -0.0051(9) 0.0046(8)
C5 0.0197(11) 0.0105(9) 0.0197(11) -0.0009(9) -0.0040(9) 0.0007(8)
C6 0.0149(10) 0.0121(9) 0.0162(10) -0.0015(8) 0.0004(8) -0.0014(7)
C7 0.0157(10) 0.0137(9) 0.0142(10) 0.0024(8) -0.0008(8) -0.0014(7)
C8 0.0135(10) 0.0150(10) 0.0180(10) -0.0025(8) -0.0008(8) -0.0027(8)
C9 0.0127(10) 0.0135(9) 0.0192(10) -0.0006(8) 0.0023(8) 0.0003(8)
C10 0.0127(10) 0.0085(9) 0.0151(10) 0.0031(8) 0.0003(8) -0.0006(7)
C11 0.0118(10) 0.0136(9) 0.0193(10) -0.0027(8) -0.0012(8) 0.0004(8)
C12 0.0150(10) 0.0138(9) 0.0173(10) -0.0010(8) 0.0023(8) 0.0018(8)
C13 0.0139(10) 0.0163(10) 0.0219(11) -0.0002(9) -0.0005(8) -0.0016(8)
C14 0.0211(11) 0.0196(11) 0.0177(10) 0.0066(9) -0.0016(9) -0.0022(8)
C15 0.0250(13) 0.0211(11) 0.0179(11) 0.0031(10) 0.0048(9) 0.0015(9)
C16 0.0161(10) 0.0176(10) 0.0217(11) -0.0032(9) 0.0035(9) 0.0024(8)

loop_
_atom_type_symbol
_atom_type_description
_atom_type_scat_dispersion_real
_atom_type_scat_dispersion_imag
_atom_type_scat_source
C C 0.0033 0.0016 'International Tables Vol C Tables 4.2.6.8 and 6.1.1.4'
H H 0.0000 0.0000 'International Tables Vol C Tables 4.2.6.8 and 6.1.1.4'
O O 0.0106 0.0060 'International Tables Vol C Tables 4.2.6.8 and 6.1.1.4'
Fe Fe 0.3463 0.8444 'International Tables Vol C Tables 4.2.6.8 and 6.1.1.4'
N N 0.0061 0.0033 'International Tables Vol C Tables 4.2.6.8 and 6.1.1.4'

loop_
_geom_angle_atom_site_label_1
_geom_angle_atom_site_label_2
_geom_angle_atom_site_label_3
_geom_angle_site_symmetry_1
_geom_angle_site_symmetry_3
_geom_angle
C1 Fe1 C1 . 5_666 180.0
C1 Fe1 C5 . . 41.09(8)
C1 Fe1 C5 5_666 . 138.91(8)
C1 Fe1 C5 . 5_666 138.91(8)
C1 Fe1 C5 5_666 5_666 41.09(8)
C5 Fe1 C5 . 5_666 180.0
C1 Fe1 C3 . 5_666 111.35(8)
C1 Fe1 C3 5_666 5_666 68.66(8)
C5 Fe1 C3 . 5_666 111.27(9)
C5 Fe1 C3 5_666 5_666 68.73(9)
C1 Fe1 C3 . . 68.65(8)
C1 Fe1 C3 5_666 . 111.34(8)
C5 Fe1 C3 . . 68.73(9)
C5 Fe1 C3 5_666 . 111.27(9)
C3 Fe1 C3 5_666 . 180.0
C1 Fe1 C2 . . 41.11(8)
C1 Fe1 C2 5_666 . 138.89(8)
C5 Fe1 C2 . . 69.15(9)
C5 Fe1 C2 5_666 . 110.85(9)
C3 Fe1 C2 5_666 . 139.37(9)
C3 Fe1 C2 . . 40.63(9)
C1 Fe1 C2 . 5_666 138.89(8)
C1 Fe1 C2 5_666 5_666 41.11(8)
C5 Fe1 C2 . 5_666 110.85(9)
C5 Fe1 C2 5_666 5_666 69.15(9)
C3 Fe1 C2 5_666 5_666 40.63(9)
C3 Fe1 C2 . 5_666 139.37(9)
C2 Fe1 C2 . 5_666 180.0
C1 Fe1 C4 . 5_666 111.29(8)
C1 Fe1 C4 5_666 5_666 68.71(8)
C5 Fe1 C4 . 5_666 139.13(9)
C5 Fe1 C4 5_666 5_666 40.87(9)
C3 Fe1 C4 5_666 5_666 40.56(9)
C3 Fe1 C4 . 5_666 139.44(9)
C2 Fe1 C4 . 5_666 111.44(9)
C2 Fe1 C4 5_666 5_666 68.56(9)
C1 Fe1 C4 . . 68.71(8)
C1 Fe1 C4 5_666 . 111.29(8)
C5 Fe1 C4 . . 40.87(9)
C5 Fe1 C4 5_666 . 139.13(9)
C3 Fe1 C4 5_666 . 139.44(9)
C3 Fe1 C4 . . 40.56(9)
C2 Fe1 C4 . . 68.56(9)
C2 Fe1 C4 5_666 . 111.44(9)
C4 Fe1 C4 5_666 . 180.00(11)
C6 O2 C7 . . 119.52(16)
C13 N1 C16 . . 107.58(17)
C13 N1 C10 . . 126.34(17)
C16 N1 C10 . . 126.08(18)
C5 C1 C2 . . 108.28(18)
C5 C1 C6 . . 127.65(19)
C2 C1 C6 . . 123.89(19)
C5 C1 Fe1 . . 69.56(12)
C2 C1 Fe1 . . 70.14(12)
C6 C1 Fe1 . . 122.25(14)
C3 C2 C1 . . 107.3(2)
C3 C2 Fe1 . . 69.63(13)
C1 C2 Fe1 . . 68.75(12)
C3 C2 H2A . . 126.3
C1 C2 H2A . . 126.3
Fe1 C2 H2A . . 126.3
C4 C3 C2 . . 108.66(19)
C4 C3 Fe1 . . 69.90(12)
C2 C3 Fe1 . . 69.74(12)
C4 C3 H3A . . 125.7
C2 C3 H3A . . 125.7
Fe1 C3 H3A . . 125.7
C3 C4 C5 . . 107.97(18)
C3 C4 Fe1 . . 69.54(12)
C5 C4 Fe1 . . 68.84(11)
C3 C4 H4A . . 126.0
C5 C4 H4A . . 126.0
Fe1 C4 H4A . . 126.0
C1 C5 C4 . . 107.75(18)
C1 C5 Fe1 . . 69.36(11)
C4 C5 Fe1 . . 70.30(11)
C1 C5 H5A . . 126.1
C4 C5 H5A . . 126.1
Fe1 C5 H5A . . 126.1
O1 C6 O2 . . 123.84(18)
O1 C6 C1 . . 126.17(19)
O2 C6 C1 . . 109.97(18)
C8 C7 C12 . . 120.85(19)
C8 C7 O2 . . 116.66(18)
C12 C7 O2 . . 122.16(18)
C7 C8 C9 . . 119.63(19)
C7 C8 H8A . . 120.2
C9 C8 H8A . . 120.2
C10 C9 C8 . . 120.67(19)
C10 C9 H9A . . 119.7
C8 C9 H9A . . 119.7
C9 C10 C11 . . 118.55(18)
C9 C10 N1 . . 120.40(18)
C11 C10 N1 . . 121.05(17)
C12 C11 C10 . . 120.90(19)
C12 C11 H11A . . 119.5
C10 C11 H11A . . 119.5
C7 C12 C11 . . 119.31(19)
C7 C12 H12A . . 120.3
C11 C12 H12A . . 120.3
C14 C13 N1 . . 108.78(19)
C14 C13 H13A . . 125.6
N1 C13 H13A . . 125.6
C13 C14 C15 . . 107.54(19)
C13 C14 H14A . . 126.2
C15 C14 H14A . . 126.2
C16 C15 C14 . . 107.2(2)
C16 C15 H15A . . 126.4
C14 C15 H15A . . 126.4
C15 C16 N1 . . 108.9(2)
C15 C16 H16A . . 125.6
N1 C16 H16A . . 125.6

loop_
_geom_bond_atom_site_label_1
_geom_bond_atom_site_label_2
_geom_bond_site_symmetry_2
_geom_bond_distance
Fe1 C1 . 2.032(2)
Fe1 C1 5_666 2.033(2)
Fe1 C5 . 2.035(2)
Fe1 C5 5_666 2.035(2)
Fe1 C3 5_666 2.050(2)
Fe1 C3 . 2.050(2)
Fe1 C2 . 2.051(2)
Fe1 C2 5_666 2.051(2)
Fe1 C4 5_666 2.055(2)
Fe1 C4 . 2.055(2)
O1 C6 . 1.201(3)
O2 C6 . 1.366(2)
O2 C7 . 1.407(2)
N1 C13 . 1.382(3)
N1 C16 . 1.386(3)
N1 C10 . 1.422(3)
C1 C5 . 1.427(3)
C1 C2 . 1.434(3)
C1 C6 . 1.473(3)
C2 C3 . 1.424(3)
C2 H2A . 1.0000
C3 C4 . 1.423(3)
C3 H3A . 1.0000
C4 C5 . 1.428(3)
C4 H4A . 1.0000
C5 H5A . 1.0000
C7 C8 . 1.376(3)
C7 C12 . 1.386(3)
C8 C9 . 1.392(3)
C8 H8A . 0.9500
C9 C10 . 1.392(3)
C9 H9A . 0.9500
C10 C11 . 1.398(3)
C11 C12 . 1.387(3)
C11 H11A . 0.9500
C12 H12A . 0.9500
C13 C14 . 1.364(3)
C13 H13A . 0.9500
C14 C15 . 1.418(3)
C14 H14A . 0.9500
C15 C16 . 1.364(3)
C15 H15A . 0.9500
C16 H16A . 0.9500

_cod_database_fobs_code 2240651
